data_7056201
loop_
_publ_author_name
'Sudhapriya, Narayanasamy'
'Balachandran, Chandrasekar'
'Awale, Suresh'
'Perumal, Paramasivan Thirumalai'

_publ_section_title
;
 Sn(II)-mediated facile approach for the synthesis of
 2-aryl-2H-indazole-3-phosphonates and their anticancer activity
;
_journal_name_full 'New J. Chem.'
_journal_paper_doi 10.1039/C7NJ00843K
_journal_year 2017
_chemical_formula_sum 'C16 H17 N2 O4 P'
_chemical_formula_weight 332.29
_chemical_name_systematic
;
 ?
;
_space_group_crystal_system triclinic
_space_group_IT_number 2
_space_group_name_Hall '-P 1'
_space_group_name_H-M_alt 'P -1'
_symmetry_space_group_name_Hall '-P 1'
_symmetry_space_group_name_H-M 'P -1'
_atom_sites_solution_hydrogens geom
_audit_creation_method SHELXL-2012
_audit_update_record
;
2015-12-28 deposited with the CCDC.
2017-05-15 downloaded from the CCDC.
;
_cell_angle_alpha 102.586(3)
_cell_angle_beta 97.413(2)
_cell_angle_gamma 116.651(2)
_cell_formula_units_Z 2
_cell_length_a 9.5986(5)
_cell_length_b 9.7691(5)
_cell_length_c 10.0811(5)
_cell_measurement_reflns_used 5758
_cell_measurement_temperature 296(2)
_cell_measurement_theta_max 25.85
_cell_measurement_theta_min 2.45
_cell_volume 796.22(7)
_computing_cell_refinement 'APEX2/SAINT (Bruker, 2004)'
_computing_data_collection 'APEX2 (Bruker, 2004)'
_computing_data_reduction 'SAINT/XPREP (Bruker, 2004)'
_computing_molecular_graphics 'ORTEP3 (Farrugia, 1997) and Mercury (Bruno et al., 2002)'
_computing_publication_material 'SHELXL-2014 (Sheldrick, 2014)'
_computing_structure_refinement 'SHELXL-2014 (Sheldrick, 2014)'
_computing_structure_solution 'SIR92 (Altornare et al., 1993)'
_diffrn_ambient_temperature 296(2)
_diffrn_measured_fraction_theta_full 0.999
_diffrn_measured_fraction_theta_max 0.999
_diffrn_measurement_device_type 'Bruker axs kappa apex2 CCD diffractometer'
_diffrn_measurement_method '\w and \f scan'
_diffrn_radiation_type MoK\a
_diffrn_radiation_wavelength 0.71073
_diffrn_reflns_av_R_equivalents 0.0367
_diffrn_reflns_av_unetI/netI 0.0269
_diffrn_reflns_Laue_measured_fraction_full 0.999
_diffrn_reflns_Laue_measured_fraction_max 0.999
_diffrn_reflns_limit_h_max 11
_diffrn_reflns_limit_h_min -11
_diffrn_reflns_limit_k_max 11
_diffrn_reflns_limit_k_min -11
_diffrn_reflns_limit_l_max 11
_diffrn_reflns_limit_l_min -11
_diffrn_reflns_number 16135
_diffrn_reflns_point_group_measured_fraction_full 0.999
_diffrn_reflns_point_group_measured_fraction_max 0.999
_diffrn_reflns_theta_full 25.000
_diffrn_reflns_theta_max 25.000
_diffrn_reflns_theta_min 2.455
_exptl_absorpt_coefficient_mu 0.194
_exptl_absorpt_correction_T_max 0.962
_exptl_absorpt_correction_T_min 0.901
_exptl_absorpt_correction_type multi-scan
_exptl_absorpt_process_details 'SADABS (Bruker, 1999)'
_exptl_crystal_colour brown
_exptl_crystal_density_diffrn 1.386
_exptl_crystal_description block
_exptl_crystal_F_000 348
_exptl_crystal_size_max 0.350
_exptl_crystal_size_mid 0.300
_exptl_crystal_size_min 0.250
_refine_diff_density_max 0.250
_refine_diff_density_min -0.305
_refine_diff_density_rms 0.039
_refine_ls_extinction_coef 0.020(2)
_refine_ls_extinction_expression Fc^*^=kFc[1+0.001xFc^2^\l^3^/sin(2\q)]^-1/4^
_refine_ls_extinction_method SHELXL
_refine_ls_goodness_of_fit_ref 1.045
_refine_ls_hydrogen_treatment constr
_refine_ls_matrix_type full
_refine_ls_number_parameters 212
_refine_ls_number_reflns 2810
_refine_ls_number_restraints 0
_refine_ls_restrained_S_all 1.045
_refine_ls_R_factor_all 0.0585
_refine_ls_R_factor_gt 0.0378
_refine_ls_shift/su_max 0.000
_refine_ls_shift/su_mean 0.000
_refine_ls_structure_factor_coef Fsqd
_refine_ls_weighting_details
;
 w=1/[\s^2^(Fo^2^)+(0.0404P)^2^+0.4505P]
 where P=(Fo^2^+2Fc^2^)/3
;
_refine_ls_weighting_scheme calc
_refine_ls_wR_factor_gt 0.0903
_refine_ls_wR_factor_ref 0.1066
_reflns_Friedel_coverage 0.000
_reflns_number_gt 2107
_reflns_number_total 2810
_reflns_threshold_expression 'I > 2\s(I)'
_cod_data_source_file c7nj00843k2.cif
_cod_data_source_block 190
_cod_original_cell_volume 796.21(7)
_cod_database_code 7056201
_shelx_space_group_comment
;
The symmetry employed for this shelxl refinement is uniquely defined
by the following loop, which should always be used as a source of
symmetry information in preference to the above space-group names.
They are only intended as comments.
;
_shelx_estimated_absorpt_t_min 0.935
_shelx_estimated_absorpt_t_max 0.953
_shelxl_version_number 2012-9

loop_
_space_group_symop_operation_xyz
'x, y, z'
'-x, -y, -z'

loop_
_atom_site_label
_atom_site_type_symbol
_atom_site_fract_x
_atom_site_fract_y
_atom_site_fract_z
_atom_site_U_iso_or_equiv
_atom_site_adp_type
_atom_site_occupancy
_atom_site_site_symmetry_order
_atom_site_calc_flag
_atom_site_refinement_flags_posn
_atom_site_refinement_flags_adp
C1 C 0.0274(3) 0.1115(3) 0.3160(2) 0.0389(5) Uani 1 1 d . .
C2 C -0.1008(3) 0.1438(3) 0.3049(2) 0.0377(5) Uani 1 1 d . .
C3 C -0.1208(3) 0.2756(3) 0.3663(2) 0.0485(6) Uani 1 1 d . .
H3 H -0.0351 0.3697 0.4305 0.058 Uiso 1 1 calc R U
C4 C -0.2687(3) 0.2615(3) 0.3291(3) 0.0541(7) Uani 1 1 d . .
H4 H -0.2845 0.3468 0.3694 0.065 Uiso 1 1 calc R U
C5 C -0.3983(3) 0.1211(3) 0.2311(3) 0.0546(7) Uani 1 1 d . .
H5 H -0.4981 0.1158 0.2088 0.066 Uiso 1 1 calc R U
C6 C -0.3832(3) -0.0066(3) 0.1681(3) 0.0492(6) Uani 1 1 d . .
H6 H -0.4698 -0.0983 0.1022 0.059 Uiso 1 1 calc R U
C7 C -0.2311(3) 0.0042(3) 0.2061(2) 0.0386(5) Uani 1 1 d . .
C8 C 0.0481(2) -0.1305(2) 0.1959(2) 0.0369(5) Uani 1 1 d . .
C9 C 0.0929(3) -0.1914(3) 0.2937(2) 0.0487(6) Uani 1 1 d . .
H9 H 0.0744 -0.1708 0.3823 0.058 Uiso 1 1 calc R U
C10 C 0.1650(3) -0.2828(3) 0.2597(2) 0.0520(6) Uani 1 1 d . .
H10 H 0.1965 -0.3233 0.3260 0.062 Uiso 1 1 calc R U
C11 C 0.1914(3) -0.3152(3) 0.1282(2) 0.0403(5) Uani 1 1 d . .
C12 C 0.1466(3) -0.2538(3) 0.0306(2) 0.0433(6) Uani 1 1 d . .
H12 H 0.1648 -0.2745 -0.0582 0.052 Uiso 1 1 calc R U
C13 C 0.0746(3) -0.1617(3) 0.0652(2) 0.0425(5) Uani 1 1 d . .
H13 H 0.0436 -0.1203 -0.0006 0.051 Uiso 1 1 calc R U
C14 C 0.2798(3) -0.4566(3) -0.0325(3) 0.0590(7) Uani 1 1 d . .
H14A H 0.1762 -0.5092 -0.0990 0.088 Uiso 1 1 calc R U
H14B H 0.3213 -0.5300 -0.0366 0.088 Uiso 1 1 calc R U
H14C H 0.3529 -0.3641 -0.0549 0.088 Uiso 1 1 calc R U
C15 C 0.4331(4) 0.1975(5) 0.5676(4) 0.0986(12) Uani 1 1 d . .
H15A H 0.5058 0.2695 0.5259 0.148 Uiso 1 1 calc R U
H15B H 0.4436 0.1025 0.5532 0.148 Uiso 1 1 calc R U
H15C H 0.4589 0.2501 0.6667 0.148 Uiso 1 1 calc R U
C16 C 0.3613(4) 0.3444(4) 0.2151(3) 0.0816(9) Uani 1 1 d . .
H16A H 0.2987 0.3979 0.2273 0.122 Uiso 1 1 calc R U
H16B H 0.3289 0.2791 0.1187 0.122 Uiso 1 1 calc R U
H16C H 0.4737 0.4233 0.2395 0.122 Uiso 1 1 calc R U
N1 N -0.1899(2) -0.1083(2) 0.15760(19) 0.0421(5) Uani 1 1 d . .
N2 N -0.0335(2) -0.0400(2) 0.22669(17) 0.0369(4) Uani 1 1 d . .
O1 O 0.2636(2) -0.4070(2) 0.10505(18) 0.0562(5) Uani 1 1 d . .
O2 O 0.2535(2) 0.4023(2) 0.4807(2) 0.0782(6) Uani 1 1 d . .
O3 O 0.2706(2) 0.1534(2) 0.50341(18) 0.0655(5) Uani 1 1 d . .
O4 O 0.33542(19) 0.24476(19) 0.30405(17) 0.0499(4) Uani 1 1 d . .
P1 P 0.23148(7) 0.24554(8) 0.41049(6) 0.0475(2) Uani 1 1 d . .

loop_
_atom_site_aniso_label
_atom_site_aniso_U_11
_atom_site_aniso_U_22
_atom_site_aniso_U_33
_atom_site_aniso_U_23
_atom_site_aniso_U_13
_atom_site_aniso_U_12
C1 0.0418(12) 0.0389(12) 0.0353(11) 0.0039(9) 0.0097(9) 0.0227(11)
C2 0.0427(12) 0.0412(12) 0.0347(11) 0.0110(10) 0.0140(9) 0.0245(11)
C3 0.0594(15) 0.0473(14) 0.0450(13) 0.0064(11) 0.0177(11) 0.0338(13)
C4 0.0706(17) 0.0610(17) 0.0555(15) 0.0185(13) 0.0282(13) 0.0493(15)
C5 0.0516(15) 0.0691(18) 0.0634(16) 0.0251(14) 0.0221(13) 0.0426(14)
C6 0.0401(13) 0.0529(15) 0.0569(14) 0.0164(12) 0.0115(11) 0.0254(12)
C7 0.0408(12) 0.0397(13) 0.0403(12) 0.0122(10) 0.0137(10) 0.0233(11)
C8 0.0355(11) 0.0350(12) 0.0408(12) 0.0067(9) 0.0091(9) 0.0202(10)
C9 0.0601(15) 0.0626(16) 0.0357(12) 0.0140(11) 0.0135(11) 0.0406(14)
C10 0.0626(16) 0.0664(17) 0.0459(13) 0.0219(12) 0.0123(12) 0.0458(14)
C11 0.0373(12) 0.0389(12) 0.0496(13) 0.0126(10) 0.0115(10) 0.0234(10)
C12 0.0526(14) 0.0466(13) 0.0444(12) 0.0168(11) 0.0219(11) 0.0320(12)
C13 0.0537(14) 0.0443(13) 0.0438(12) 0.0195(10) 0.0182(11) 0.0319(12)
C14 0.0641(17) 0.0484(15) 0.0776(18) 0.0159(13) 0.0308(14) 0.0368(14)
C15 0.0594(19) 0.138(3) 0.097(3) 0.061(2) 0.0018(18) 0.041(2)
C16 0.096(2) 0.090(2) 0.082(2) 0.0490(19) 0.0340(19) 0.051(2)
N1 0.0357(10) 0.0395(11) 0.0464(11) 0.0053(8) 0.0061(8) 0.0194(9)
N2 0.0362(10) 0.0374(10) 0.0378(9) 0.0058(8) 0.0081(8) 0.0216(8)
O1 0.0653(11) 0.0639(11) 0.0643(11) 0.0212(9) 0.0211(9) 0.0505(10)
O2 0.0589(12) 0.0551(12) 0.0881(14) -0.0232(10) 0.0032(10) 0.0258(10)
O3 0.0484(10) 0.0826(14) 0.0529(10) 0.0255(10) 0.0001(8) 0.0232(10)
O4 0.0472(9) 0.0505(10) 0.0603(10) 0.0195(8) 0.0181(8) 0.0287(8)
P1 0.0412(4) 0.0459(4) 0.0454(4) -0.0002(3) 0.0050(3) 0.0214(3)

loop_
_atom_type_symbol
_atom_type_description
_atom_type_scat_dispersion_real
_atom_type_scat_dispersion_imag
_atom_type_scat_source
C C 0.0033 0.0016 'International Tables Vol C Tables 4.2.6.8 and 6.1.1.4'
H H 0.0000 0.0000 'International Tables Vol C Tables 4.2.6.8 and 6.1.1.4'
N N 0.0061 0.0033 'International Tables Vol C Tables 4.2.6.8 and 6.1.1.4'
O O 0.0106 0.0060 'International Tables Vol C Tables 4.2.6.8 and 6.1.1.4'
P P 0.1023 0.0942 'International Tables Vol C Tables 4.2.6.8 and 6.1.1.4'

loop_
_geom_angle_atom_site_label_1
_geom_angle_atom_site_label_2
_geom_angle_atom_site_label_3
_geom_angle
N2 C1 C2 105.43(18)
N2 C1 P1 126.58(16)
C2 C1 P1 127.67(16)
C1 C2 C7 104.88(18)
C1 C2 C3 135.2(2)
C7 C2 C3 120.0(2)
C4 C3 C2 118.1(2)
C4 C3 H3 121.0
C2 C3 H3 121.0
C3 C4 C5 121.5(2)
C3 C4 H4 119.3
C5 C4 H4 119.3
C6 C5 C4 122.2(2)
C6 C5 H5 118.9
C4 C5 H5 118.9
C5 C6 C7 117.4(2)
C5 C6 H6 121.3
C7 C6 H6 121.3
N1 C7 C2 111.88(19)
N1 C7 C6 127.3(2)
C2 C7 C6 120.8(2)
C13 C8 C9 120.2(2)
C13 C8 N2 119.05(19)
C9 C8 N2 120.64(19)
C10 C9 C8 119.5(2)
C10 C9 H9 120.2
C8 C9 H9 120.2
C9 C10 C11 120.6(2)
C9 C10 H10 119.7
C11 C10 H10 119.7
O1 C11 C12 124.3(2)
O1 C11 C10 116.0(2)
C12 C11 C10 119.8(2)
C11 C12 C13 119.5(2)
C11 C12 H12 120.2
C13 C12 H12 120.2
C8 C13 C12 120.4(2)
C8 C13 H13 119.8
C12 C13 H13 119.8
O1 C14 H14A 109.5
O1 C14 H14B 109.5
H14A C14 H14B 109.5
O1 C14 H14C 109.5
H14A C14 H14C 109.5
H14B C14 H14C 109.5
O3 C15 H15A 109.5
O3 C15 H15B 109.5
H15A C15 H15B 109.5
O3 C15 H15C 109.5
H15A C15 H15C 109.5
H15B C15 H15C 109.5
O4 C16 H16A 109.5
O4 C16 H16B 109.5
H16A C16 H16B 109.5
O4 C16 H16C 109.5
H16A C16 H16C 109.5
H16B C16 H16C 109.5
C7 N1 N2 103.98(16)
N1 N2 C1 113.82(16)
N1 N2 C8 117.76(16)
C1 N2 C8 128.39(18)
C11 O1 C14 118.23(19)
C15 O3 P1 122.06(19)
C16 O4 P1 120.98(17)
O2 P1 O3 117.69(12)
O2 P1 O4 114.87(11)
O3 P1 O4 101.87(10)
O2 P1 C1 110.59(11)
O3 P1 C1 103.82(10)
O4 P1 C1 106.84(9)

loop_
_geom_bond_atom_site_label_1
_geom_bond_atom_site_label_2
_geom_bond_distance
C1 N2 1.360(3)
C1 C2 1.398(3)
C1 P1 1.770(2)
C2 C7 1.404(3)
C2 C3 1.409(3)
C3 C4 1.356(3)
C3 H3 0.9300
C4 C5 1.402(4)
C4 H4 0.9300
C5 C6 1.349(3)
C5 H5 0.9300
C6 C7 1.410(3)
C6 H6 0.9300
C7 N1 1.346(3)
C8 C13 1.369(3)
C8 C9 1.374(3)
C8 N2 1.435(3)
C9 C10 1.369(3)
C9 H9 0.9300
C10 C11 1.378(3)
C10 H10 0.9300
C11 O1 1.360(2)
C11 C12 1.376(3)
C12 C13 1.376(3)
C12 H12 0.9300
C13 H13 0.9300
C14 O1 1.418(3)
C14 H14A 0.9600
C14 H14B 0.9600
C14 H14C 0.9600
C15 O3 1.433(3)
C15 H15A 0.9600
C15 H15B 0.9600
C15 H15C 0.9600
C16 O4 1.426(3)
C16 H16A 0.9600
C16 H16B 0.9600
C16 H16C 0.9600
N1 N2 1.346(2)
O2 P1 1.4450(19)
O3 P1 1.5521(19)
O4 P1 1.5577(17)

loop_
_geom_hbond_atom_site_label_D
_geom_hbond_atom_site_label_H
_geom_hbond_atom_site_label_A
_geom_hbond_distance_DH
_geom_hbond_distance_HA
_geom_hbond_distance_DA
_geom_hbond_angle_DHA
_geom_hbond_site_symmetry_A
C16 H16A O1 0.96 2.60 3.310(3) 131.0 1_565

loop_
_geom_torsion_atom_site_label_1
_geom_torsion_atom_site_label_2
_geom_torsion_atom_site_label_3
_geom_torsion_atom_site_label_4
_geom_torsion
N2 C1 C2 C7 -0.3(2)
P1 C1 C2 C7 173.45(17)
N2 C1 C2 C3 -179.6(2)
P1 C1 C2 C3 -5.9(4)
C1 C2 C3 C4 -179.5(2)
C7 C2 C3 C4 1.2(3)
C2 C3 C4 C5 -0.8(4)
C3 C4 C5 C6 -0.4(4)
C4 C5 C6 C7 1.1(4)
C1 C2 C7 N1 -0.1(2)
C3 C2 C7 N1 179.36(19)
C1 C2 C7 C6 180.0(2)
C3 C2 C7 C6 -0.6(3)
C5 C6 C7 N1 179.5(2)
C5 C6 C7 C2 -0.6(3)
C13 C8 C9 C10 0.4(4)
N2 C8 C9 C10 177.4(2)
C8 C9 C10 C11 -0.6(4)
C9 C10 C11 O1 -179.9(2)
C9 C10 C11 C12 0.7(4)
O1 C11 C12 C13 -179.8(2)
C10 C11 C12 C13 -0.5(3)
C9 C8 C13 C12 -0.2(3)
N2 C8 C13 C12 -177.3(2)
C11 C12 C13 C8 0.3(3)
C2 C7 N1 N2 0.4(2)
C6 C7 N1 N2 -179.6(2)
C7 N1 N2 C1 -0.6(2)
C7 N1 N2 C8 -179.02(18)
C2 C1 N2 N1 0.6(2)
P1 C1 N2 N1 -173.24(16)
C2 C1 N2 C8 178.8(2)
P1 C1 N2 C8 4.9(3)
C13 C8 N2 N1 67.0(3)
C9 C8 N2 N1 -110.1(2)
C13 C8 N2 C1 -111.2(3)
C9 C8 N2 C1 71.7(3)
C12 C11 O1 C14 -6.5(3)
C10 C11 O1 C14 174.2(2)
C15 O3 P1 O2 -74.9(3)
C15 O3 P1 O4 51.6(3)
C15 O3 P1 C1 162.5(2)
C16 O4 P1 O2 -39.2(2)
C16 O4 P1 O3 -167.5(2)
C16 O4 P1 C1 83.9(2)
N2 C1 P1 O2 172.86(19)
C2 C1 P1 O2 0.4(2)
N2 C1 P1 O3 -60.0(2)
C2 C1 P1 O3 127.5(2)
N2 C1 P1 O4 47.2(2)
C2 C1 P1 O4 -125.3(2)
